data_7030751
loop_
_publ_author_name
'Mazarakioti, Eleni C.'
'Poole, Katye M.'
'Cunha-Silva, Luis'
'Christou, George'
'Stamatatos, Theocharis C.'

_publ_section_title
;
 A new family of Ln7 clusters with an ideal D3h metal-centered trigonal
 prismatic geometry, and SMM and photoluminescence behaviors.
;
_journal_issue 30
_journal_name_full 'Dalton transactions (Cambridge, England : 2003)'
_journal_page_first 11456
_journal_page_last 11460
_journal_paper_doi 10.1039/c4dt00976b
_journal_volume 43
_journal_year 2014
_chemical_formula_moiety 'C87 H120 N6 O33 Tb7, 3(C H4 O)'
_chemical_formula_sum 'C90 H132 N6 O36 Tb7'
_chemical_formula_weight 2986.46
_chemical_name_systematic
; 
 ? 
;
_space_group_IT_number 176
_symmetry_cell_setting hexagonal
_symmetry_space_group_name_Hall '-P 6c'
_symmetry_space_group_name_H-M 'P 63/m'
_atom_sites_solution_hydrogens geom
_atom_sites_solution_primary direct
_atom_sites_solution_secondary difmap
_audit_creation_date '07 March 2014'
_audit_creation_method 'SHELXL-97, manual editing plus enCIFer'
_cell_angle_alpha 90.00
_cell_angle_beta 90.00
_cell_angle_gamma 120.00
_cell_formula_units_Z 2
_cell_length_a 15.7469(9)
_cell_length_b 15.7469(9)
_cell_length_c 27.835(3)
_cell_measurement_reflns_used 9254
_cell_measurement_temperature 150(2)
_cell_measurement_theta_max 27.39
_cell_measurement_theta_min 2.59
_cell_volume 5977.4(8)
_computing_cell_refinement 'APEX2 '
_computing_data_collection 'APEX2 (Bruker, 2006)'
_computing_data_reduction 'SAINT+ (Bruker, 1997-2005)'
_computing_molecular_graphics 'SHELXTL '
_computing_publication_material 'SHELXTL '
_computing_structure_refinement 'SHELXTL '
_computing_structure_solution 'SHELXTL (Bruker 2001)'
_diffrn_ambient_temperature 150(2)
_diffrn_measured_fraction_theta_full 0.984
_diffrn_measured_fraction_theta_max 0.984
_diffrn_measurement_device_type 'Bruker X8 Kappa CCD APEX II'
_diffrn_measurement_method '\f and \w scans'
_diffrn_radiation_monochromator graphite
_diffrn_radiation_source 'fine-focus sealed tube'
_diffrn_radiation_type MoK\a
_diffrn_radiation_wavelength 0.71073
_diffrn_reflns_av_R_equivalents 0.0517
_diffrn_reflns_av_sigmaI/netI 0.0219
_diffrn_reflns_limit_h_max 18
_diffrn_reflns_limit_h_min -18
_diffrn_reflns_limit_k_max 18
_diffrn_reflns_limit_k_min -18
_diffrn_reflns_limit_l_max 33
_diffrn_reflns_limit_l_min -33
_diffrn_reflns_number 64198
_diffrn_reflns_theta_full 25.03
_diffrn_reflns_theta_max 25.03
_diffrn_reflns_theta_min 3.71
_exptl_absorpt_coefficient_mu 4.156
_exptl_absorpt_correction_T_max 0.7886
_exptl_absorpt_correction_T_min 0.6813
_exptl_absorpt_correction_type multi-scan
_exptl_absorpt_process_details
;
 SADABS (Sheldrick, 1997)
;
_exptl_crystal_colour colourless
_exptl_crystal_density_diffrn 1.659
_exptl_crystal_density_method 'not measured'
_exptl_crystal_description block
_exptl_crystal_F_000 2914
_exptl_crystal_size_max 0.10
_exptl_crystal_size_mid 0.08
_exptl_crystal_size_min 0.06
_platon_squeeze_details
;
;
_refine_diff_density_max 6.336
_refine_diff_density_min -1.869
_refine_diff_density_rms 0.248
_refine_ls_extinction_method none
_refine_ls_goodness_of_fit_ref 1.119
_refine_ls_hydrogen_treatment constr
_refine_ls_matrix_type full
_refine_ls_number_parameters 211
_refine_ls_number_reflns 3555
_refine_ls_number_restraints 0
_refine_ls_restrained_S_all 1.119
_refine_ls_R_factor_all 0.0957
_refine_ls_R_factor_gt 0.0893
_refine_ls_shift/su_max 0.001
_refine_ls_shift/su_mean 0.000
_refine_ls_structure_factor_coef Fsqd
_refine_ls_weighting_details 'calc w=1/[\s^2^(Fo^2^)+(0.1068P)^2^+119.8300P] where P=(Fo^2^+2Fc^2^)/3'
_refine_ls_weighting_scheme calc
_refine_ls_wR_factor_gt 0.2180
_refine_ls_wR_factor_ref 0.2228
_reflns_number_gt 3256
_reflns_number_total 3555
_reflns_threshold_expression >2sigma(I)
_cod_data_source_file c4dt00976b2.cif
_cod_data_source_block em112c
_cod_depositor_comments 'Adding full bibliography for 7030750--7030752.cif.'
_cod_original_cell_volume 5977.5(8)
_cod_database_code 7030751

loop_
_symmetry_equiv_pos_as_xyz
'x, y, z'
'x-y, x, z+1/2'
'-y, x-y, z'
'-x, -y, z+1/2'
'-x+y, -x, z'
'y, -x+y, z+1/2'
'-x, -y, -z'
'-x+y, -x, -z-1/2'
'y, -x+y, -z'
'x, y, -z-1/2'
'x-y, x, -z'
'-y, x-y, -z-1/2'

loop_
_atom_site_label
_atom_site_type_symbol
_atom_site_fract_x
_atom_site_fract_y
_atom_site_fract_z
_atom_site_U_iso_or_equiv
_atom_site_adp_type
_atom_site_occupancy
_atom_site_symmetry_multiplicity
_atom_site_calc_flag
_atom_site_refinement_flags
Tb2 Tb 0.3333 0.6667 0.7500 0.0241(3) Uani 1 6 d S
Tb1 Tb 0.50991(5) 0.70542(5) 0.65703(2) 0.0440(3) Uani 1 1 d .
O5 O 0.5102(9) 0.7055(9) 0.7500 0.042(3) Uani 1 2 d S
O4 O 0.6358(7) 0.8195(7) 0.7090(3) 0.046(2) Uani 1 1 d .
O1 O 0.5526(7) 0.5866(8) 0.6759(4) 0.052(2) Uani 1 1 d .
O2 O 0.5560(7) 0.8303(7) 0.6034(3) 0.051(2) Uani 1 1 d .
N1 N 0.6651(10) 0.7316(10) 0.6155(4) 0.060(3) Uani 1 1 d .
O6 O 0.4371(9) 0.6088(9) 0.5875(4) 0.073(3) Uani 1 1 d .
H6 H 0.3840 0.5456 0.5950 0.087 Uiso 1 1 calc R
C3 C 0.6089(14) 0.4403(16) 0.6401(7) 0.076(5) Uani 1 1 d .
H3A H 0.6174 0.3829 0.6456 0.091 Uiso 1 1 calc R
H3B H 0.5378 0.4174 0.6417 0.091 Uiso 1 1 calc R
C6 C 0.6896(12) 0.6539(13) 0.6230(6) 0.062(4) Uani 1 1 d .
H2 H 0.7623 0.6822 0.6219 0.075 Uiso 1 1 calc R
C8 C 0.7237(11) 0.8928(12) 0.5809(5) 0.053(4) Uani 1 1 d .
C1 C 0.6496(13) 0.6064(14) 0.6718(7) 0.067(4) Uani 1 1 d .
H1 H 0.6891 0.6555 0.6971 0.081 Uiso 1 1 calc R
C4 C 0.6462(17) 0.4808(16) 0.5907(10) 0.099(8) Uani 1 1 d .
H4A H 0.6063 0.4316 0.5661 0.118 Uiso 1 1 calc R
H4B H 0.7151 0.4963 0.5872 0.118 Uiso 1 1 calc R
C7 C 0.7320(11) 0.8097(12) 0.5946(6) 0.058(4) Uani 1 1 d .
H7 H 0.7923 0.8122 0.5876 0.069 Uiso 1 1 calc R
C9 C 0.8112(13) 0.9719(13) 0.5608(7) 0.071(5) Uani 1 1 d .
H9 H 0.8687 0.9669 0.5578 0.086 Uiso 1 1 calc R
C2 C 0.6609(15) 0.5145(16) 0.6798(8) 0.075(5) Uani 1 1 d .
H2A H 0.7313 0.5344 0.6800 0.090 Uiso 1 1 calc R
H2B H 0.6326 0.4845 0.7113 0.090 Uiso 1 1 calc R
O7 O 0.4560(11) 0.4894(11) 0.7500 0.056(4) Uiso 1 2 d S
C14 C 0.5950(13) 0.7833(13) 0.7500 0.038(4) Uani 1 2 d S
C12 C 0.6469(15) 0.9906(13) 0.5696(7) 0.072(5) Uani 1 1 d .
H12 H 0.5911 0.9986 0.5725 0.087 Uiso 1 1 calc R
C13 C 0.6392(11) 0.9029(13) 0.5848(5) 0.055(4) Uani 1 1 d .
C16 C 0.4541(14) 0.6232(14) 0.5380(5) 0.068(5) Uani 1 1 d .
H16A H 0.4282 0.6642 0.5260 0.101 Uiso 1 1 calc R
H16B H 0.4212 0.5596 0.5216 0.101 Uiso 1 1 calc R
H16C H 0.5247 0.6557 0.5318 0.101 Uiso 1 1 calc R
C17 C 0.415(3) 0.379(3) 0.7500 0.097(10) Uiso 1 2 d S
C11 C 0.7286(17) 1.0636(15) 0.5512(6) 0.086(7) Uani 1 1 d .
H11 H 0.7297 1.1220 0.5416 0.103 Uiso 1 1 calc R
C10 C 0.8112(16) 1.0568(14) 0.5457(7) 0.080(6) Uani 1 1 d .
H10 H 0.8683 1.1093 0.5316 0.096 Uiso 1 1 calc R
C5 C 0.6398(15) 0.5749(14) 0.5836(7) 0.075(5) Uani 1 1 d .
H5A H 0.6699 0.6043 0.5523 0.090 Uiso 1 1 calc R
H5B H 0.5697 0.5561 0.5819 0.090 Uiso 1 1 calc R
O3 O 0.4229(6) 0.7812(6) 0.6882(3) 0.038(2) Uani 1 1 d .
H3 H 0.4718 0.8439 0.7040 0.045 Uiso 1 1 calc R

loop_
_atom_site_aniso_label
_atom_site_aniso_U_11
_atom_site_aniso_U_22
_atom_site_aniso_U_33
_atom_site_aniso_U_23
_atom_site_aniso_U_13
_atom_site_aniso_U_12
Tb2 0.0270(4) 0.0270(4) 0.0183(6) 0.000 0.000 0.0135(2)
Tb1 0.0527(5) 0.0444(4) 0.0343(4) 0.0025(3) 0.0165(3) 0.0238(3)
O5 0.040(7) 0.046(8) 0.032(7) 0.000 0.000 0.016(6)
O4 0.043(5) 0.049(5) 0.042(5) 0.010(4) 0.016(4) 0.021(4)
O1 0.055(6) 0.062(6) 0.052(6) -0.011(5) 0.002(5) 0.040(5)
O2 0.045(5) 0.055(6) 0.046(5) 0.016(5) 0.021(4) 0.020(5)
N1 0.057(8) 0.073(9) 0.037(6) -0.009(6) 0.017(6) 0.024(7)
O6 0.064(7) 0.073(8) 0.042(6) 0.003(5) -0.003(5) 0.006(6)
C3 0.062(11) 0.088(13) 0.079(12) 0.009(11) 0.015(10) 0.039(10)
C6 0.052(9) 0.066(10) 0.077(11) 0.008(9) 0.003(8) 0.035(8)
C8 0.048(8) 0.067(10) 0.045(8) 0.006(7) 0.007(7) 0.029(8)
C1 0.059(10) 0.073(11) 0.069(10) -0.001(9) 0.007(9) 0.032(9)
C4 0.103(16) 0.087(14) 0.14(2) -0.011(14) 0.026(15) 0.077(13)
C7 0.043(8) 0.072(10) 0.061(9) -0.007(8) 0.012(7) 0.031(8)
C9 0.053(10) 0.066(11) 0.059(10) -0.013(9) 0.003(8) 0.003(8)
C2 0.072(12) 0.096(14) 0.084(13) -0.005(11) -0.004(10) 0.063(11)
C14 0.037(10) 0.027(9) 0.052(11) 0.000 0.000 0.017(8)
C12 0.082(12) 0.061(10) 0.071(11) 0.023(9) 0.006(10) 0.034(10)
C13 0.052(9) 0.079(11) 0.030(7) 0.005(7) 0.005(6) 0.030(8)
C16 0.083(12) 0.074(11) 0.031(7) 0.001(7) -0.006(7) 0.028(10)
C11 0.099(16) 0.065(12) 0.052(10) 0.011(9) -0.004(10) 0.010(11)
C10 0.070(13) 0.059(11) 0.077(13) 0.001(10) 0.015(10) 0.007(10)
C5 0.084(13) 0.082(13) 0.064(11) 0.015(10) 0.014(10) 0.045(11)
O3 0.046(5) 0.043(5) 0.026(4) 0.015(4) 0.014(4) 0.024(4)

loop_
_atom_type_symbol
_atom_type_description
_atom_type_scat_dispersion_real
_atom_type_scat_dispersion_imag
_atom_type_scat_source
C C 0.0033 0.0016 'International Tables Vol C Tables 4.2.6.8 and 6.1.1.4'
H H 0.0000 0.0000 'International Tables Vol C Tables 4.2.6.8 and 6.1.1.4'
N N 0.0061 0.0033 'International Tables Vol C Tables 4.2.6.8 and 6.1.1.4'
O O 0.0106 0.0060 'International Tables Vol C Tables 4.2.6.8 and 6.1.1.4'
Tb Tb -0.1723 4.1537 'International Tables Vol C Tables 4.2.6.8 and 6.1.1.4'

loop_
_geom_angle_atom_site_label_1
_geom_angle_atom_site_label_2
_geom_angle_atom_site_label_3
_geom_angle
_geom_angle_site_symmetry_1
_geom_angle_site_symmetry_3
O3 Tb2 O3 92.6(4) 3_665 12_667
O3 Tb2 O3 139.60(17) 3_665 10_557
O3 Tb2 O3 73.5(3) 12_667 10_557
O3 Tb2 O3 73.5(3) 3_665 .
O3 Tb2 O3 139.60(17) 12_667 .
O3 Tb2 O3 92.6(5) 10_557 .
O3 Tb2 O3 73.5(3) 3_665 5_565
O3 Tb2 O3 139.60(18) 12_667 5_565
O3 Tb2 O3 139.60(18) 10_557 5_565
O3 Tb2 O3 73.5(3) . 5_565
O3 Tb2 O3 139.60(18) 3_665 8_567
O3 Tb2 O3 73.5(3) 12_667 8_567
O3 Tb2 O3 73.5(3) 10_557 8_567
O3 Tb2 O3 139.60(18) . 8_567
O3 Tb2 O3 92.6(4) 5_565 8_567
O3 Tb2 O5 69.8(3) 3_665 3_665
O3 Tb2 O5 69.8(3) 12_667 3_665
O3 Tb2 O5 69.8(3) 10_557 3_665
O3 Tb2 O5 69.8(3) . 3_665
O3 Tb2 O5 133.7(2) 5_565 3_665
O3 Tb2 O5 133.7(2) 8_567 3_665
O3 Tb2 O5 69.8(3) 3_665 8_567
O3 Tb2 O5 69.8(3) 12_667 8_567
O3 Tb2 O5 133.7(2) 10_557 8_567
O3 Tb2 O5 133.7(2) . 8_567
O3 Tb2 O5 69.8(3) 5_565 8_567
O3 Tb2 O5 69.8(3) 8_567 8_567
O5 Tb2 O5 120.000(3) 3_665 8_567
O3 Tb2 O5 133.7(2) 3_665 .
O3 Tb2 O5 133.7(2) 12_667 .
O3 Tb2 O5 69.8(3) 10_557 .
O3 Tb2 O5 69.8(3) . .
O3 Tb2 O5 69.8(3) 5_565 .
O3 Tb2 O5 69.8(3) 8_567 .
O5 Tb2 O5 120.000(3) 3_665 .
O5 Tb2 O5 120.000(1) 8_567 .
O3 Tb2 Tb1 40.6(2) 3_665 3_665
O3 Tb2 Tb1 106.0(2) 12_667 3_665
O3 Tb2 Tb1 106.0(2) 10_557 3_665
O3 Tb2 Tb1 40.7(2) . 3_665
O3 Tb2 Tb1 88.0(2) 5_565 3_665
O3 Tb2 Tb1 179.3(2) 8_567 3_665
O5 Tb2 Tb1 45.635(12) 3_665 3_665
O5 Tb2 Tb1 110.47(19) 8_567 3_665
O5 Tb2 Tb1 110.45(19) . 3_665
O3 Tb2 Tb1 106.0(2) 3_665 12_667
O3 Tb2 Tb1 40.6(2) 12_667 12_667
O3 Tb2 Tb1 40.7(2) 10_557 12_667
O3 Tb2 Tb1 106.0(2) . 12_667
O3 Tb2 Tb1 179.3(2) 5_565 12_667
O3 Tb2 Tb1 88.0(2) 8_567 12_667
O5 Tb2 Tb1 45.635(12) 3_665 12_667
O5 Tb2 Tb1 110.47(19) 8_567 12_667
O5 Tb2 Tb1 110.45(19) . 12_667
Tb1 Tb2 Tb1 91.27(2) 3_665 12_667
O3 Tb2 Tb1 40.7(2) 3_665 5_565
O3 Tb2 Tb1 106.0(2) 12_667 5_565
O3 Tb2 Tb1 179.3(2) 10_557 5_565
O3 Tb2 Tb1 88.0(2) . 5_565
O3 Tb2 Tb1 40.6(2) 5_565 5_565
O3 Tb2 Tb1 106.0(2) 8_567 5_565
O5 Tb2 Tb1 110.45(19) 3_665 5_565
O5 Tb2 Tb1 45.635(13) 8_567 5_565
O5 Tb2 Tb1 110.47(19) . 5_565
Tb1 Tb2 Tb1 74.537(19) 3_665 5_565
Tb1 Tb2 Tb1 139.073(10) 12_667 5_565
O2 Tb1 O1 137.9(3) . .
O2 Tb1 O6 82.1(4) . .
O1 Tb1 O6 84.9(4) . .
O2 Tb1 O4 87.8(3) . .
O1 Tb1 O4 90.2(3) . .
O6 Tb1 O4 158.6(4) . .
O2 Tb1 O3 79.7(3) . .
O1 Tb1 O3 141.6(3) . .
O6 Tb1 O3 113.8(4) . .
O4 Tb1 O3 82.6(3) . .
O2 Tb1 O3 136.0(3) . 5_565
O1 Tb1 O3 78.9(3) . 5_565
O6 Tb1 O3 78.2(3) . 5_565
O4 Tb1 O3 121.3(3) . 5_565
O3 Tb1 O3 73.2(4) . 5_565
O2 Tb1 N1 72.3(4) . .
O1 Tb1 N1 66.1(4) . .
O6 Tb1 N1 81.4(4) . .
O4 Tb1 N1 77.6(4) . .
O3 Tb1 N1 146.1(4) . .
O3 Tb1 N1 140.8(4) 5_565 .
O2 Tb1 O5 130.9(4) . .
O1 Tb1 O5 77.0(4) . .
O6 Tb1 O5 144.7(4) . .
O4 Tb1 O5 52.6(3) . .
O3 Tb1 O5 68.7(3) . .
O3 Tb1 O5 68.8(3) 5_565 .
N1 Tb1 O5 117.0(4) . .
O2 Tb1 C14 109.9(4) . .
O1 Tb1 C14 83.1(4) . .
O6 Tb1 C14 167.2(5) . .
O4 Tb1 C14 26.2(4) . .
O3 Tb1 C14 73.9(4) . .
O3 Tb1 C14 95.1(4) 5_565 .
N1 Tb1 C14 97.7(4) . .
O5 Tb1 C14 26.4(4) . .
O2 Tb1 Tb2 120.0(2) . .
O1 Tb1 Tb2 102.0(2) . .
O6 Tb1 Tb2 113.0(3) . .
O4 Tb1 Tb2 88.4(2) . .
O3 Tb1 Tb2 40.49(19) . .
O3 Tb1 Tb2 40.50(18) 5_565 .
N1 Tb1 Tb2 161.3(3) . .
O5 Tb1 Tb2 44.5(3) . .
C14 Tb1 Tb2 65.5(3) . .
C14 O5 Tb2 136.4(11) . .
C14 O5 Tb1 90.1(3) . .
Tb2 O5 Tb1 89.9(3) . .
C14 O5 Tb1 90.1(3) . 10_557
Tb2 O5 Tb1 89.9(3) . 10_557
Tb1 O5 Tb1 179.8(5) . 10_557
C14 O4 Tb1 99.3(9) . .
C1 O1 Tb1 121.3(10) . .
C13 O2 Tb1 138.0(9) . .
C7 N1 C6 115.3(13) . .
C7 N1 Tb1 128.3(11) . .
C6 N1 Tb1 115.6(10) . .
C16 O6 Tb1 135.0(11) . .
C16 O6 H6 112.5 . .
Tb1 O6 H6 112.5 . .
C4 C3 C2 113.1(19) . .
C4 C3 H3A 109.0 . .
C2 C3 H3A 109.0 . .
C4 C3 H3B 109.0 . .
C2 C3 H3B 109.0 . .
H3A C3 H3B 107.8 . .
N1 C6 C1 108.5(13) . .
N1 C6 C5 109.3(14) . .
C1 C6 C5 108.5(15) . .
N1 C6 H2 110.2 . .
C1 C6 H2 110.2 . .
C5 C6 H2 110.2 . .
C13 C8 C9 118.8(16) . .
C13 C8 C7 127.0(14) . .
C9 C8 C7 114.3(15) . .
O1 C1 C6 108.6(15) . .
O1 C1 C2 113.6(15) . .
C6 C1 C2 111.7(15) . .
O1 C1 H1 107.6 . .
C6 C1 H1 107.6 . .
C2 C1 H1 107.6 . .
C3 C4 C5 108.9(16) . .
C3 C4 H4A 109.9 . .
C5 C4 H4A 109.9 . .
C3 C4 H4B 109.9 . .
C5 C4 H4B 109.9 . .
H4A C4 H4B 108.3 . .
N1 C7 C8 125.9(14) . .
N1 C7 H7 117.0 . .
C8 C7 H7 117.0 . .
C10 C9 C8 119.2(19) . .
C10 C9 H9 120.4 . .
C8 C9 H9 120.4 . .
C3 C2 C1 110.1(16) . .
C3 C2 H2A 109.6 . .
C1 C2 H2A 109.6 . .
C3 C2 H2B 109.6 . .
C1 C2 H2B 109.6 . .
H2A C2 H2B 108.2 . .
O5 C14 O4 118.1(8) . 10_557
O5 C14 O4 118.1(8) . .
O4 C14 O4 123.8(16) 10_557 .
O5 C14 Tb1 63.6(3) . .
O4 C14 Tb1 178.2(11) 10_557 .
O4 C14 Tb1 54.5(6) . .
O5 C14 Tb1 63.6(3) . 10_557
O4 C14 Tb1 54.5(6) 10_557 10_557
O4 C14 Tb1 178.2(11) . 10_557
Tb1 C14 Tb1 127.1(6) . 10_557
C11 C12 C13 123(2) . .
C11 C12 H12 118.6 . .
C13 C12 H12 118.6 . .
O2 C13 C12 121.8(15) . .
O2 C13 C8 120.4(15) . .
C12 C13 C8 117.8(15) . .
O6 C16 H16A 109.5 . .
O6 C16 H16B 109.5 . .
H16A C16 H16B 109.5 . .
O6 C16 H16C 109.5 . .
H16A C16 H16C 109.5 . .
H16B C16 H16C 109.5 . .
C12 C11 C10 122(2) . .
C12 C11 H11 119.2 . .
C10 C11 H11 119.2 . .
C11 C10 C9 119.7(18) . .
C11 C10 H10 120.2 . .
C9 C10 H10 120.2 . .
C6 C5 C4 115.5(17) . .
C6 C5 H5A 108.4 . .
C4 C5 H5A 108.4 . .
C6 C5 H5B 108.4 . .
C4 C5 H5B 108.4 . .
H5A C5 H5B 107.5 . .
Tb2 O3 Tb1 98.9(3) . .
Tb2 O3 Tb1 98.8(3) . 3_665
Tb1 O3 Tb1 133.3(4) . 3_665
Tb2 O3 H3 107.6 . .
Tb1 O3 H3 107.6 . .
Tb1 O3 H3 107.6 3_665 .

loop_
_geom_bond_atom_site_label_1
_geom_bond_atom_site_label_2
_geom_bond_distance
_geom_bond_site_symmetry_2
Tb2 O3 2.379(8) 3_665
Tb2 O3 2.379(8) 12_667
Tb2 O3 2.379(8) 10_557
Tb2 O3 2.379(8) .
Tb2 O3 2.379(8) 5_565
Tb2 O3 2.379(8) 8_567
Tb2 O5 2.535(13) 3_665
Tb2 O5 2.535(13) 8_567
Tb2 O5 2.535(13) .
Tb1 O2 2.280(9) .
Tb1 O1 2.342(10) .
Tb1 O6 2.373(11) .
Tb1 O4 2.385(10) .
Tb1 O3 2.386(8) .
Tb1 O3 2.389(9) 5_565
Tb1 N1 2.543(12) .
Tb1 O5 2.5879(7) .
O5 C14 1.28(2) .
O5 Tb1 2.5879(7) 10_557
O4 C14 1.293(12) .
O1 C1 1.40(2) .
O2 C13 1.339(18) .
N1 C7 1.29(2) .
N1 C6 1.47(2) .
O6 C16 1.400(18) .
O6 H6 0.9500 .
C3 C4 1.51(3) .
C3 C2 1.52(3) .
C3 H3A 0.9900 .
C3 H3B 0.9900 .
C6 C1 1.53(2) .
C6 C5 1.55(3) .
C6 H2 1.0000 .
C8 C13 1.42(2) .
C8 C9 1.43(2) .
C8 C7 1.43(2) .
C1 C2 1.56(3) .
C1 H1 1.0000 .
C4 C5 1.55(3) .
C4 H4A 0.9900 .
C4 H4B 0.9900 .
C7 H7 0.9500 .
C9 C10 1.40(3) .
C9 H9 0.9500 .
C2 H2A 0.9900 .
C2 H2B 0.9900 .
O7 C17 1.52(4) .
C14 O4 1.293(12) 10_557
C12 C11 1.33(3) .
C12 C13 1.39(2) .
C12 H12 0.9500 .
C16 H16A 0.9800 .
C16 H16B 0.9800 .
C16 H16C 0.9800 .
C11 C10 1.37(3) .
C11 H11 0.9500 .
C10 H10 0.9500 .
C5 H5A 0.9900 .
C5 H5B 0.9900 .
O3 Tb1 2.389(9) 3_665
O3 H3 1.0000 .

loop_
_geom_torsion_atom_site_label_1
_geom_torsion_atom_site_label_2
_geom_torsion_atom_site_label_3
_geom_torsion_atom_site_label_4
_geom_torsion
_geom_torsion_site_symmetry_1
_geom_torsion_site_symmetry_4
O3 Tb2 Tb1 O2 60.5(4) 3_665 .
O3 Tb2 Tb1 O2 -81.0(4) 10_557 .
O3 Tb2 Tb1 O2 -6.1(4) . .
O3 Tb2 Tb1 O2 127.1(5) 5_565 .
O3 Tb2 Tb1 O2 -157.9(4) 8_567 .
O5 Tb2 Tb1 O2 -7.0(4) 3_665 .
O5 Tb2 Tb1 O2 128.2(4) 8_567 .
O5 Tb2 Tb1 O2 -119.4(5) . .
Tb1 Tb2 Tb1 O2 21.6(3) 3_665 .
Tb1 Tb2 Tb1 O2 -51.9(3) 12_667 .
Tb1 Tb2 Tb1 O2 99.5(3) 5_565 .
O3 Tb2 Tb1 O1 -123.1(3) 3_665 .
O3 Tb2 Tb1 O1 95.4(3) 10_557 .
O3 Tb2 Tb1 O1 170.3(4) . .
O3 Tb2 Tb1 O1 -56.5(4) 5_565 .
O3 Tb2 Tb1 O1 18.4(3) 8_567 .
O5 Tb2 Tb1 O1 169.4(4) 3_665 .
O5 Tb2 Tb1 O1 -55.5(4) 8_567 .
O5 Tb2 Tb1 O1 57.0(5) . .
Tb1 Tb2 Tb1 O1 -162.0(3) 3_665 .
Tb1 Tb2 Tb1 O1 124.5(3) 12_667 .
Tb1 Tb2 Tb1 O1 -84.1(3) 5_565 .
O3 Tb2 Tb1 O6 -33.6(4) 3_665 .
O3 Tb2 Tb1 O6 -175.1(4) 10_557 .
O3 Tb2 Tb1 O6 -100.2(5) . .
O3 Tb2 Tb1 O6 33.0(5) 5_565 .
O3 Tb2 Tb1 O6 107.9(4) 8_567 .
O5 Tb2 Tb1 O6 -101.1(4) 3_665 .
O5 Tb2 Tb1 O6 34.0(4) 8_567 .
O5 Tb2 Tb1 O6 146.5(5) . .
Tb1 Tb2 Tb1 O6 -72.5(4) 3_665 .
Tb1 Tb2 Tb1 O6 -146.0(4) 12_667 .
Tb1 Tb2 Tb1 O6 5.4(4) 5_565 .
O3 Tb2 Tb1 O4 147.1(3) 3_665 .
O3 Tb2 Tb1 O4 5.6(3) 10_557 .
O3 Tb2 Tb1 O4 80.5(4) . .
O3 Tb2 Tb1 O4 -146.3(4) 5_565 .
O3 Tb2 Tb1 O4 -71.4(3) 8_567 .
O5 Tb2 Tb1 O4 79.6(3) 3_665 .
O5 Tb2 Tb1 O4 -145.3(3) 8_567 .
O5 Tb2 Tb1 O4 -32.9(5) . .
Tb1 Tb2 Tb1 O4 108.2(2) 3_665 .
Tb1 Tb2 Tb1 O4 34.7(2) 12_667 .
Tb1 Tb2 Tb1 O4 -174.0(2) 5_565 .
O3 Tb2 Tb1 O3 66.6(3) 3_665 .
O3 Tb2 Tb1 O3 -74.9(5) 10_557 .
O3 Tb2 Tb1 O3 133.2(6) 5_565 .
O3 Tb2 Tb1 O3 -151.89(18) 8_567 .
O5 Tb2 Tb1 O3 -0.9(4) 3_665 .
O5 Tb2 Tb1 O3 134.2(4) 8_567 .
O5 Tb2 Tb1 O3 -113.4(5) . .
Tb1 Tb2 Tb1 O3 27.7(3) 3_665 .
Tb1 Tb2 Tb1 O3 -45.8(3) 12_667 .
Tb1 Tb2 Tb1 O3 105.5(3) 5_565 .
O3 Tb2 Tb1 O3 -66.6(3) 3_665 5_565
O3 Tb2 Tb1 O3 151.87(18) 10_557 5_565
O3 Tb2 Tb1 O3 -133.2(6) . 5_565
O3 Tb2 Tb1 O3 74.9(5) 8_567 5_565
O5 Tb2 Tb1 O3 -134.1(4) 3_665 5_565
O5 Tb2 Tb1 O3 1.0(4) 8_567 5_565
O5 Tb2 Tb1 O3 113.5(5) . 5_565
Tb1 Tb2 Tb1 O3 -105.5(3) 3_665 5_565
Tb1 Tb2 Tb1 O3 -179.0(3) 12_667 5_565
Tb1 Tb2 Tb1 O3 -27.6(3) 5_565 5_565
O3 Tb2 Tb1 N1 -171.7(10) 3_665 .
O3 Tb2 Tb1 N1 46.8(10) 10_557 .
O3 Tb2 Tb1 N1 121.7(11) . .
O3 Tb2 Tb1 N1 -105.1(11) 5_565 .
O3 Tb2 Tb1 N1 -30.2(10) 8_567 .
O5 Tb2 Tb1 N1 120.8(10) 3_665 .
O5 Tb2 Tb1 N1 -104.1(10) 8_567 .
O5 Tb2 Tb1 N1 8.3(11) . .
Tb1 Tb2 Tb1 N1 149.4(10) 3_665 .
Tb1 Tb2 Tb1 N1 75.9(10) 12_667 .
Tb1 Tb2 Tb1 N1 -132.8(10) 5_565 .
O3 Tb2 Tb1 O5 179.9(5) 3_665 .
O3 Tb2 Tb1 O5 38.4(5) 10_557 .
O3 Tb2 Tb1 O5 113.4(5) . .
O3 Tb2 Tb1 O5 -113.5(5) 5_565 .
O3 Tb2 Tb1 O5 -38.5(5) 8_567 .
O5 Tb2 Tb1 O5 112.42(17) 3_665 .
O5 Tb2 Tb1 O5 -112.44(17) 8_567 .
Tb1 Tb2 Tb1 O5 141.1(4) 3_665 .
Tb1 Tb2 Tb1 O5 67.5(4) 12_667 .
Tb1 Tb2 Tb1 O5 -141.1(4) 5_565 .
O3 Tb2 Tb1 C14 160.3(4) 3_665 .
O3 Tb2 Tb1 C14 93.7(5) . .
O5 Tb2 Tb1 C14 92.7(4) 3_665 .
O5 Tb2 Tb1 C14 -132.1(4) 8_567 .
O5 Tb2 Tb1 C14 -19.7(5) . .
Tb1 Tb2 Tb1 C14 121.4(4) 3_665 .
Tb1 Tb2 Tb1 C14 47.9(4) 12_667 .
Tb1 Tb2 Tb1 C14 -160.8(4) 5_565 .
O3 Tb2 O5 C14 89.9(4) 3_665 .
O3 Tb2 O5 C14 -89.9(4) 12_667 .
O3 Tb2 O5 C14 -50.4(2) 10_557 .
O3 Tb2 O5 C14 50.4(2) . .
O3 Tb2 O5 C14 129.6(2) 5_565 .
O3 Tb2 O5 C14 -129.6(2) 8_567 .
O5 Tb2 O5 C14 0.0 3_665 .
O5 Tb2 O5 C14 180.0 8_567 .
Tb1 Tb2 O5 C14 49.73(8) 3_665 .
Tb1 Tb2 O5 C14 -49.73(8) 12_667 .
Tb1 Tb2 O5 C14 130.26(8) 5_565 .
O3 Tb2 O5 Tb1 -0.1(6) 3_665 .
O3 Tb2 O5 Tb1 -179.9(3) 12_667 .
O3 Tb2 O5 Tb1 -140.4(4) 10_557 .
O3 Tb2 O5 Tb1 -39.6(3) . .
O3 Tb2 O5 Tb1 39.6(3) 5_565 .
O3 Tb2 O5 Tb1 140.4(4) 8_567 .
O5 Tb2 O5 Tb1 -90.0(3) 3_665 .
O5 Tb2 O5 Tb1 90.0(3) 8_567 .
Tb1 Tb2 O5 Tb1 -40.3(4) 3_665 .
Tb1 Tb2 O5 Tb1 -139.7(2) 12_667 .
Tb1 Tb2 O5 Tb1 40.2(4) 5_565 .
O3 Tb2 O5 Tb1 179.9(3) 3_665 10_557
O3 Tb2 O5 Tb1 0.1(6) 12_667 10_557
O3 Tb2 O5 Tb1 39.6(3) 10_557 10_557
O3 Tb2 O5 Tb1 140.4(4) . 10_557
O3 Tb2 O5 Tb1 -140.4(4) 5_565 10_557
O3 Tb2 O5 Tb1 -39.6(3) 8_567 10_557
O5 Tb2 O5 Tb1 90.0(3) 3_665 10_557
O5 Tb2 O5 Tb1 -90.0(3) 8_567 10_557
Tb1 Tb2 O5 Tb1 139.7(2) 3_665 10_557
Tb1 Tb2 O5 Tb1 40.3(4) 12_667 10_557
Tb1 Tb2 O5 Tb1 -139.7(2) 5_565 10_557
O2 Tb1 O5 C14 -42.8(11) . .
O1 Tb1 O5 C14 101.0(10) . .
O6 Tb1 O5 C14 162.0(10) . .
O4 Tb1 O5 C14 0.6(9) . .
O3 Tb1 O5 C14 -96.6(10) . .
O3 Tb1 O5 C14 -176.1(11) 5_565 .
N1 Tb1 O5 C14 46.6(11) . .
Tb2 Tb1 O5 C14 -136.4(11) . .
O2 Tb1 O5 Tb2 93.5(5) . .
O1 Tb1 O5 Tb2 -122.7(4) . .
O6 Tb1 O5 Tb2 -61.7(9) . .
O4 Tb1 O5 Tb2 136.9(6) . .
O3 Tb1 O5 Tb2 39.8(3) . .
O3 Tb1 O5 Tb2 -39.7(3) 5_565 .
N1 Tb1 O5 Tb2 -177.0(4) . .
C14 Tb1 O5 Tb2 136.4(11) . .
O2 Tb1 O4 C14 148.2(9) . .
O1 Tb1 O4 C14 -74.0(9) . .
O6 Tb1 O4 C14 -150.3(12) . .
O3 Tb1 O4 C14 68.3(9) . .
O3 Tb1 O4 C14 3.1(10) 5_565 .
N1 Tb1 O4 C14 -139.4(10) . .
O5 Tb1 O4 C14 -0.6(9) . .
Tb2 Tb1 O4 C14 28.0(9) . .
O2 Tb1 O1 C1 34.6(14) . .
O6 Tb1 O1 C1 106.8(12) . .
O4 Tb1 O1 C1 -52.4(12) . .
O3 Tb1 O1 C1 -130.6(11) . .
O3 Tb1 O1 C1 -174.3(12) 5_565 .
N1 Tb1 O1 C1 23.9(11) . .
O5 Tb1 O1 C1 -103.7(12) . .
C14 Tb1 O1 C1 -77.7(12) . .
Tb2 Tb1 O1 C1 -140.8(11) . .
O1 Tb1 O2 C13 -42.6(16) . .
O6 Tb1 O2 C13 -115.8(14) . .
O4 Tb1 O2 C13 45.3(14) . .
O3 Tb1 O2 C13 128.2(14) . .
O3 Tb1 O2 C13 -179.6(12) 5_565 .
N1 Tb1 O2 C13 -32.4(13) . .
O5 Tb1 O2 C13 78.3(14) . .
C14 Tb1 O2 C13 59.6(14) . .
Tb2 Tb1 O2 C13 132.2(13) . .
O2 Tb1 N1 C7 23.5(13) . .
O1 Tb1 N1 C7 -163.9(14) . .
O6 Tb1 N1 C7 107.9(14) . .
O4 Tb1 N1 C7 -68.1(13) . .
O3 Tb1 N1 C7 -12.4(17) . .
O3 Tb1 N1 C7 167.1(12) 5_565 .
O5 Tb1 N1 C7 -104.0(14) . .
C14 Tb1 N1 C7 -85.0(14) . .
Tb2 Tb1 N1 C7 -110.5(15) . .
O2 Tb1 N1 C6 -167.3(12) . .
O1 Tb1 N1 C6 5.2(10) . .
O6 Tb1 N1 C6 -83.0(11) . .
O4 Tb1 N1 C6 101.0(11) . .
O3 Tb1 N1 C6 156.7(10) . .
O3 Tb1 N1 C6 -23.8(14) 5_565 .
O5 Tb1 N1 C6 65.1(12) . .
C14 Tb1 N1 C6 84.2(11) . .
Tb2 Tb1 N1 C6 58.6(16) . .
O2 Tb1 O6 C16 24.2(17) . .
O1 Tb1 O6 C16 -115.7(17) . .
O4 Tb1 O6 C16 -38(2) . .
O3 Tb1 O6 C16 99.2(17) . .
O3 Tb1 O6 C16 164.7(18) 5_565 .
N1 Tb1 O6 C16 -49.1(17) . .
O5 Tb1 O6 C16 -174.5(15) . .
C14 Tb1 O6 C16 -136(2) . .
Tb2 Tb1 O6 C16 143.5(16) . .
C7 N1 C6 C1 141.7(15) . .
Tb1 N1 C6 C1 -28.9(17) . .
C7 N1 C6 C5 -100.1(16) . .
Tb1 N1 C6 C5 89.3(14) . .
Tb1 O1 C1 C6 -47.8(17) . .
Tb1 O1 C1 C2 -172.7(11) . .
N1 C6 C1 O1 46.8(19) . .
C5 C6 C1 O1 -71.9(17) . .
N1 C6 C1 C2 172.8(15) . .
C5 C6 C1 C2 54.1(19) . .
C2 C3 C4 C5 -55(2) . .
C6 N1 C7 C8 176.3(15) . .
Tb1 N1 C7 C8 -15(2) . .
C13 C8 C7 N1 -4(3) . .
C9 C8 C7 N1 176.4(15) . .
C13 C8 C9 C10 0(2) . .
C7 C8 C9 C10 179.3(16) . .
C4 C3 C2 C1 58(2) . .
O1 C1 C2 C3 65(2) . .
C6 C1 C2 C3 -58(2) . .
Tb2 O5 C14 O4 90.9(14) . 10_557
Tb1 O5 C14 O4 -179.2(14) . 10_557
Tb1 O5 C14 O4 0.9(15) 10_557 10_557
Tb2 O5 C14 O4 -90.9(14) . .
Tb1 O5 C14 O4 -0.9(15) . .
Tb1 O5 C14 O4 179.2(14) 10_557 .
Tb2 O5 C14 Tb1 -90.0(3) . .
Tb1 O5 C14 Tb1 -179.9(6) 10_557 .
Tb2 O5 C14 Tb1 90.0(3) . 10_557
Tb1 O5 C14 Tb1 179.9(6) . 10_557
Tb1 O4 C14 O5 1.0(16) . .
Tb1 O4 C14 O4 179.2(14) . 10_557
O2 Tb1 C14 O5 146.9(9) . .
O1 Tb1 C14 O5 -74.5(10) . .
O6 Tb1 C14 O5 -54(2) . .
O4 Tb1 C14 O5 -179.0(16) . .
O3 Tb1 C14 O5 74.5(10) . .
O3 Tb1 C14 O5 3.7(10) 5_565 .
N1 Tb1 C14 O5 -139.2(10) . .
Tb2 Tb1 C14 O5 32.1(9) . .
O2 Tb1 C14 O4 -34.1(10) . .
O1 Tb1 C14 O4 104.5(9) . .
O6 Tb1 C14 O4 124.9(19) . .
O3 Tb1 C14 O4 -106.5(9) . .
O3 Tb1 C14 O4 -177.3(9) 5_565 .
N1 Tb1 C14 O4 39.8(10) . .
O5 Tb1 C14 O4 179.0(16) . .
Tb2 Tb1 C14 O4 -148.9(10) . .
O2 Tb1 C14 Tb1 146.8(6) . 10_557
O1 Tb1 C14 Tb1 -74.6(7) . 10_557
O6 Tb1 C14 Tb1 -54(2) . 10_557
O4 Tb1 C14 Tb1 -179.1(15) . 10_557
O3 Tb1 C14 Tb1 74.4(7) . 10_557
O3 Tb1 C14 Tb1 3.6(8) 5_565 10_557
N1 Tb1 C14 Tb1 -139.3(7) . 10_557
O5 Tb1 C14 Tb1 -0.1(7) . 10_557
Tb2 Tb1 C14 Tb1 32.0(6) . 10_557
Tb1 O2 C13 C12 -150.8(13) . .
Tb1 O2 C13 C8 28(2) . .
C11 C12 C13 O2 179.9(16) . .
C11 C12 C13 C8 1(3) . .
C9 C8 C13 O2 179.9(14) . .
C7 C8 C13 O2 1(2) . .
C9 C8 C13 C12 -1(2) . .
C7 C8 C13 C12 179.6(16) . .
C13 C12 C11 C10 0(3) . .
C12 C11 C10 C9 -2(3) . .
C8 C9 C10 C11 1(3) . .
N1 C6 C5 C4 -171.5(15) . .
C1 C6 C5 C4 -53(2) . .
C3 C4 C5 C6 53(2) . .
O3 Tb2 O3 Tb1 -106.93(18) 3_665 .
O3 Tb2 O3 Tb1 179.0(3) 12_667 .
O3 Tb2 O3 Tb1 111.7(3) 10_557 .
O3 Tb2 O3 Tb1 -29.7(4) 5_565 .
O3 Tb2 O3 Tb1 44.3(2) 8_567 .
O5 Tb2 O3 Tb1 179.1(4) 3_665 .
O5 Tb2 O3 Tb1 -68.2(5) 8_567 .
O5 Tb2 O3 Tb1 44.4(3) . .
Tb1 Tb2 O3 Tb1 -136.6(5) 3_665 .
Tb1 Tb2 O3 Tb1 150.7(2) 12_667 .
Tb1 Tb2 O3 Tb1 -68.3(3) 5_565 .
O3 Tb2 O3 Tb1 29.7(4) 3_665 3_665
O3 Tb2 O3 Tb1 -44.4(2) 12_667 3_665
O3 Tb2 O3 Tb1 -111.7(3) 10_557 3_665
O3 Tb2 O3 Tb1 106.89(19) 5_565 3_665
O3 Tb2 O3 Tb1 -179.0(3) 8_567 3_665
O5 Tb2 O3 Tb1 -44.3(3) 3_665 3_665
O5 Tb2 O3 Tb1 68.4(5) 8_567 3_665
O5 Tb2 O3 Tb1 -179.0(4) . 3_665
Tb1 Tb2 O3 Tb1 -72.6(3) 12_667 3_665
Tb1 Tb2 O3 Tb1 68.3(3) 5_565 3_665
O2 Tb1 O3 Tb2 174.7(4) . .
O1 Tb1 O3 Tb2 -15.4(7) . .
O6 Tb1 O3 Tb2 98.2(4) . .
O4 Tb1 O3 Tb2 -96.2(3) . .
O3 Tb1 O3 Tb2 29.7(4) 5_565 .
N1 Tb1 O3 Tb2 -150.7(6) . .
O5 Tb1 O3 Tb2 -43.6(4) . .
C14 Tb1 O3 Tb2 -70.9(4) . .
O2 Tb1 O3 Tb1 63.6(5) . 3_665
O1 Tb1 O3 Tb1 -126.5(5) . 3_665
O6 Tb1 O3 Tb1 -12.9(6) . 3_665
O4 Tb1 O3 Tb1 152.7(5) . 3_665
O3 Tb1 O3 Tb1 -81.4(5) 5_565 3_665
N1 Tb1 O3 Tb1 98.2(8) . 3_665
O5 Tb1 O3 Tb1 -154.7(6) . 3_665
C14 Tb1 O3 Tb1 178.0(6) . 3_665
Tb2 Tb1 O3 Tb1 -111.1(6) . 3_665

loop_
_platon_squeeze_void_nr
_platon_squeeze_void_average_x
_platon_squeeze_void_average_y
_platon_squeeze_void_average_z
_platon_squeeze_void_volume
_platon_squeeze_void_count_electrons
_platon_squeeze_void_content
1 0.000 0.000 0.000 7 0 ' '
2 0.000 0.000 0.250 485 186 ' '
3 0.000 0.000 0.500 7 0 ' '
4 0.000 0.000 0.750 485 186 ' '
5 0.333 0.667 0.250 40 34 ' '
6 0.667 0.333 0.750 40 34 ' '
